data_7045116
loop_
_publ_author_name
'Gupta, Anoop K.'
'De, Dinesh'
'Tomar, Kapil'
'Bharadwaj, Parimal K.'

_publ_section_title
;
 A Cu(ii) metal-organic framework with significant H<sub>2</sub> and
 CO<sub>2</sub> storage capacity and heterogeneous catalysis for the
 aerobic oxidative amination of C(sp<sup>3</sup>)-H bonds and Biginelli
 reactions.
;
_journal_issue 5
_journal_name_full 'Dalton transactions (Cambridge, England : 2003)'
_journal_page_first 1624
_journal_page_last 1634
_journal_paper_doi 10.1039/c7dt04006g
_journal_volume 47
_journal_year 2018
_chemical_formula_moiety 'C23 H8 Cu2 F3 N O10'
_chemical_formula_sum 'C23 H8 Cu2 F3 N O10'
_chemical_formula_weight 642.40
_space_group_crystal_system hexagonal
_space_group_IT_number 194
_space_group_name_Hall '-P 6c 2c'
_space_group_name_H-M_alt 'P 63/m m c'
_symmetry_space_group_name_Hall '-P 6c 2c'
_symmetry_space_group_name_H-M 'P 63/m m c'
_atom_sites_solution_hydrogens geom
_audit_creation_date 2017-10-10
_audit_creation_method
;
Olex2 1.2
(compiled 2017.08.10 svn.r3458 for OlexSys, GUI svn.r5381)
;
_audit_update_record
;
2017-10-11 deposited with the CCDC.
2017-12-20 downloaded from the CCDC.
;
_cell_angle_alpha 90
_cell_angle_beta 90
_cell_angle_gamma 120
_cell_formula_units_Z 6
_cell_length_a 18.5000(13)
_cell_length_b 18.5000(13)
_cell_length_c 23.582(2)
_cell_measurement_reflns_used 678
_cell_measurement_temperature 100(2)
_cell_measurement_theta_max 25.103
_cell_measurement_theta_min 2.145
_cell_volume 6989.6(9)
_computing_molecular_graphics 'Olex2 (Dolomanov et al., 2009)'
_computing_publication_material 'Olex2 (Dolomanov et al., 2009)'
_computing_structure_refinement 'XL (Sheldrick, 2008)'
_diffrn_ambient_temperature 100(2)
_diffrn_measured_fraction_theta_full 0.997
_diffrn_measured_fraction_theta_max 0.997
_diffrn_measurement_device_type 'Bruker SMART APEX'
_diffrn_measurement_method /w-scans
_diffrn_radiation_type MoK\a
_diffrn_radiation_wavelength 0.71073
_diffrn_reflns_av_R_equivalents 0.2225
_diffrn_reflns_av_unetI/netI 0.0743
_diffrn_reflns_Laue_measured_fraction_full 0.997
_diffrn_reflns_Laue_measured_fraction_max 0.997
_diffrn_reflns_limit_h_max 22
_diffrn_reflns_limit_h_min -22
_diffrn_reflns_limit_k_max 22
_diffrn_reflns_limit_k_min -22
_diffrn_reflns_limit_l_max 28
_diffrn_reflns_limit_l_min -28
_diffrn_reflns_number 54657
_diffrn_reflns_point_group_measured_fraction_full 0.997
_diffrn_reflns_point_group_measured_fraction_max 0.997
_diffrn_reflns_theta_full 25.103
_diffrn_reflns_theta_max 25.103
_diffrn_reflns_theta_min 2.145
_exptl_absorpt_coefficient_mu 0.955
_exptl_absorpt_correction_type empirical
_exptl_absorpt_process_details 'SADABAS 2.10 (Bruker 2003)'
_exptl_crystal_colour Blue
_exptl_crystal_density_diffrn 0.916
_exptl_crystal_description Block
_exptl_crystal_F_000 1908.0
_exptl_crystal_size_max 0.26
_exptl_crystal_size_mid 0.21
_exptl_crystal_size_min 0.17
_exptl_transmission_factor_max 0.850
_exptl_transmission_factor_min 0.786
_refine_diff_density_max 0.400
_refine_diff_density_min -0.799
_refine_diff_density_rms 0.133
_refine_ls_extinction_method none
_refine_ls_goodness_of_fit_ref 1.094
_refine_ls_hydrogen_treatment constr
_refine_ls_matrix_type full
_refine_ls_number_parameters 117
_refine_ls_number_reflns 2349
_refine_ls_number_restraints 41
_refine_ls_restrained_S_all 1.093
_refine_ls_R_factor_all 0.1194
_refine_ls_R_factor_gt 0.0801
_refine_ls_shift/su_max 0.000
_refine_ls_shift/su_mean 0.000
_refine_ls_structure_factor_coef Fsqd
_refine_ls_weighting_details 'w=1/[\s^2^(Fo^2^)+(0.1601P)^2^] where P=(Fo^2^+2Fc^2^)/3'
_refine_ls_weighting_scheme calc
_refine_ls_wR_factor_gt 0.2460
_refine_ls_wR_factor_ref 0.2696
_reflns_Friedel_coverage 0.000
_reflns_number_gt 1355
_reflns_number_total 2354
_reflns_threshold_expression 'I > 2\s(I)'
_cod_data_source_file c7dt04006g2.cif
_cod_data_source_block 1
_cod_depositor_comments 'Adding full bibliography for 7045116.cif.'
_cod_original_cell_volume 6989.8(12)
_cod_database_code 7045116
_shelx_shelxl_version_number 2016/4
_shelx_space_group_comment
;
The symmetry employed for this shelxl refinement is uniquely defined
by the following loop, which should always be used as a source of
symmetry information in preference to the above space-group names.
They are only intended as comments.
;
_olex2_refinement_description
;
1. Fixed Uiso
 At 1.2 times of:
  All C(H) groups
2. Rigid bond restraints
 All non-hydrogen atoms
 with sigma for 1-2 distances of 0.01 and sigma for 1-3 distances of 0.01
3. Uiso/Uaniso restraints and constraints
Uanis(C22) \\sim Ueq: with sigma of 0.1 and sigma for terminal atoms of 0.2
4. Others
 Fixed Sof: N6(0.25) C9(0.5) H9(0.5) C10(0.25) C22(0.25)
5.a Ternary CH refined with riding coordinates:
 C9(H9)
5.b Aromatic/amide H refined with riding coordinates:
 C5(H5), C7(H7)
;
_olex2_submission_special_instructions 'No special instructions were received'

loop_
_space_group_symop_operation_xyz
'x, y, z'
'x-y, x, z+1/2'
'-y, x-y, z'
'-x, -y, z+1/2'
'-x+y, -x, z'
'y, -x+y, z+1/2'
'x-y, -y, -z'
'-x, -x+y, -z'
'y, x, -z'
'-y, -x, -z+1/2'
'-x+y, y, -z+1/2'
'x, x-y, -z+1/2'
'-x, -y, -z'
'-x+y, -x, -z-1/2'
'y, -x+y, -z'
'x, y, -z-1/2'
'x-y, x, -z'
'-y, x-y, -z-1/2'
'-x+y, y, z'
'x, x-y, z'
'-y, -x, z'
'y, x, z-1/2'
'x-y, -y, z-1/2'
'-x, -x+y, z-1/2'

loop_
_atom_site_label
_atom_site_type_symbol
_atom_site_fract_x
_atom_site_fract_y
_atom_site_fract_z
_atom_site_U_iso_or_equiv
_atom_site_adp_type
_atom_site_occupancy
_atom_site_site_symmetry_order
_atom_site_calc_flag
_atom_site_refinement_flags_posn
_atom_site_refinement_flags_adp
_atom_site_refinement_flags_occupancy
Cu1 Cu 0.52364(3) 0.04728(6) 0.54627(5) 0.0455(5) Uani 1 2 d S TU P
C1 C 0.6414(4) 0.0893(4) 0.4584(3) 0.0530(17) Uani 1 1 d . U .
O2 O 0.6282(3) 0.1093(2) 0.5070(2) 0.0584(13) Uani 1 1 d . U .
C5 C 0.7785(3) 0.2215(3) 0.4567(4) 0.045(2) Uani 1 2 d S TU P
H5 H 0.764025 0.235974 0.490849 0.055 Uiso 1 2 calc RS T P
O6 O 0.5595(3) -0.0302(3) 0.57131(19) 0.0563(13) Uani 1 1 d . U .
C7 C 0.7487(4) 0.1244(4) 0.3813(3) 0.0545(17) Uani 1 1 d . U .
H7 H 0.712429 0.073912 0.363928 0.065 Uiso 1 1 calc R . .
C8 C 0.7247(4) 0.1459(4) 0.4312(3) 0.0491(16) Uani 1 1 d . U .
C11 C 0.8244(3) 0.1756(3) 0.3572(4) 0.054(2) Uani 1 2 d S TU P
O13 O 0.5583(3) 0.1167(6) 0.6223(3) 0.099(3) Uani 1 2 d S TU P
C0AA C 0.8261(4) 0.1739(4) 0.250000 0.048(3) Uani 1 4 d S TU P
C2 C 0.8469(3) 0.1531(3) 0.2991(5) 0.069(3) Uani 1 2 d S TU P
N6 N 0.7573(8) 0.1869(8) 0.250000 0.053(4) Uani 0.5 2 d S TU P
C9 C 0.9288(8) 0.1570(8) 0.3011(6) 0.061(3) Uani 0.5 1 d . U .
H9 H 0.963679 0.176462 0.335132 0.073 Uiso 0.5 1 calc R . .
F1 F 1.0589(4) 0.1179(8) 0.2912(4) 0.163(4) Uani 1 2 d S TU P
F3 F 1.1121(5) 0.2241(9) 0.250000 0.223(9) Uani 1 4 d S TU P
C10 C 0.9614(13) 0.1522(13) 0.250000 0.062(4) Uani 0.5 2 d S TU P
C22 C 1.0413(16) 0.1541(18) 0.250000 0.093(6) Uani 0.5 2 d S TU P

loop_
_atom_site_aniso_label
_atom_site_aniso_U_11
_atom_site_aniso_U_22
_atom_site_aniso_U_33
_atom_site_aniso_U_23
_atom_site_aniso_U_13
_atom_site_aniso_U_12
Cu1 0.0517(7) 0.0257(7) 0.0504(8) -0.0015(5) -0.0007(3) 0.0128(3)
C1 0.055(4) 0.042(4) 0.054(4) 0.004(4) -0.013(3) 0.018(3)
O2 0.057(3) 0.032(2) 0.064(3) -0.004(2) 0.000(2) 0.004(2)
C5 0.041(3) 0.041(3) 0.051(5) 0.004(2) -0.004(2) 0.019(4)
O6 0.069(3) 0.042(3) 0.059(3) -0.003(2) -0.005(3) 0.029(2)
C7 0.063(4) 0.032(4) 0.057(4) 0.000(3) -0.010(3) 0.015(3)
C8 0.046(4) 0.041(4) 0.051(4) -0.004(3) -0.010(3) 0.015(3)
C11 0.039(4) 0.039(4) 0.065(5) 0.004(2) -0.004(2) 0.007(4)
O13 0.092(4) 0.110(7) 0.102(6) -0.060(5) -0.030(3) 0.055(3)
C0AA 0.039(5) 0.039(5) 0.052(6) 0.000 0.000 0.009(6)
C2 0.069(5) 0.069(5) 0.081(6) -0.002(2) 0.002(2) 0.043(6)
N6 0.039(8) 0.063(10) 0.041(8) 0.000 0.000 0.014(8)
C9 0.050(7) 0.064(9) 0.054(8) 0.002(7) -0.005(6) 0.019(7)
F1 0.115(4) 0.277(12) 0.151(8) 0.050(8) 0.025(4) 0.138(6)
F3 0.078(6) 0.111(10) 0.49(3) 0.000 0.000 0.055(5)
C10 0.076(9) 0.058(12) 0.055(10) 0.000 0.000 0.036(10)
C22 0.074(10) 0.110(18) 0.095(17) 0.000 0.000 0.046(9)

loop_
_atom_type_symbol
_atom_type_description
_atom_type_scat_dispersion_real
_atom_type_scat_dispersion_imag
_atom_type_scat_source
C C 0.0033 0.0016 'International Tables Vol C Tables 4.2.6.8 and 6.1.1.4'
H H 0.0000 0.0000 'International Tables Vol C Tables 4.2.6.8 and 6.1.1.4'
N N 0.0061 0.0033 'International Tables Vol C Tables 4.2.6.8 and 6.1.1.4'
O O 0.0106 0.0060 'International Tables Vol C Tables 4.2.6.8 and 6.1.1.4'
Cu Cu 0.3201 1.2651 'International Tables Vol C Tables 4.2.6.8 and 6.1.1.4'
F F 0.0171 0.0103 'International Tables Vol C Tables 4.2.6.8 and 6.1.1.4'

loop_
_geom_angle_atom_site_label_1
_geom_angle_atom_site_label_2
_geom_angle_atom_site_label_3
_geom_angle
_geom_angle_site_symmetry_1
_geom_angle_site_symmetry_3
O2 Cu1 Cu1 84.22(14) 19_655 13_656
O2 Cu1 Cu1 84.22(14) . 13_656
O2 Cu1 O2 90.1(3) . 19_655
O2 Cu1 O6 88.5(2) . .
O2 Cu1 O6 88.5(2) 19_655 19_655
O2 Cu1 O6 167.66(19) 19_655 .
O2 Cu1 O6 167.66(19) . 19_655
O2 Cu1 O13 97.9(2) . .
O2 Cu1 O13 97.9(2) 19_655 .
O6 Cu1 Cu1 83.44(14) 19_655 13_656
O6 Cu1 Cu1 83.44(14) . 13_656
O6 Cu1 O6 90.3(3) . 19_655
O6 Cu1 O13 94.5(2) . .
O6 Cu1 O13 94.5(2) 19_655 .
O13 Cu1 Cu1 177.0(3) . 13_656
O2 C1 C8 117.5(6) . .
O6 C1 O2 126.1(7) 7_556 .
O6 C1 C8 116.2(6) 7_556 .
C1 O2 Cu1 123.1(4) . .
C8 C5 C8 119.8(9) 21_665 .
C1 O6 Cu1 123.2(5) 7_556 .
C11 C7 C8 121.4(7) . .
C5 C8 C1 119.2(6) . .
C5 C8 C7 119.1(7) . .
C7 C8 C1 121.7(6) . .
C7 C11 C7 119.1(9) . 21_665
C7 C11 C2 120.2(5) 21_665 .
C7 C11 C2 120.2(5) . .
C2 C0AA C2 120.3(14) . 16_556
C2 C0AA N6 117.6(6) 16_556 .
C2 C0AA N6 117.6(6) 16_556 21_665
C2 C0AA N6 117.6(6) . 21_665
C2 C0AA N6 117.6(6) . .
N6 C0AA N6 42.9(11) . 21_665
C0AA C2 C11 122.4(10) . .
C0AA C2 C9 116.6(10) . .
C0AA C2 C9 116.6(10) . 21_665
C9 C2 C11 111.4(9) 21_665 .
C9 C2 C11 111.4(9) . .
C9 C2 C9 64.7(11) . 21_665
N6 N6 C0AA 68.6(6) 21_665 .
C2 C9 C9 57.7(6) . 21_665
C10 C9 C2 116.3(14) . .
C10 C9 C9 100.9(11) . 21_665
C22 F1 C22 61(2) . 19_755
C22 F3 C22 61(3) 19_755 .
C9 C10 C9 123(2) . 16_556
C9 C10 C22 118.2(10) 16_556 .
C9 C10 C22 118.2(10) . .
F1 C22 F1 96(2) . 16_556
F1 C22 C10 119.7(14) 16_556 .
F1 C22 C10 119.7(14) . .
F1 C22 C22 59.7(11) . 19_755
F1 C22 C22 59.7(11) 16_556 19_755
F3 C22 F1 97.1(16) . .
F3 C22 F1 97.1(16) . 16_556
F3 C22 C10 122(2) . .
F3 C22 C22 59.5(13) . 19_755
C22 C22 C10 178.8(14) 19_755 .

loop_
_geom_bond_atom_site_label_1
_geom_bond_atom_site_label_2
_geom_bond_distance
_geom_bond_site_symmetry_2
Cu1 Cu1 2.657(2) 13_656
Cu1 O2 1.922(4) .
Cu1 O2 1.922(4) 19_655
Cu1 O6 1.948(5) .
Cu1 O6 1.948(5) 19_655
Cu1 O13 2.110(7) .
C1 O2 1.267(8) .
C1 O6 1.247(8) 7_556
C1 C8 1.505(9) .
C5 C8 1.384(7) 21_665
C5 C8 1.384(7) .
O6 C1 1.247(8) 7_556
C7 C8 1.384(9) .
C7 C11 1.361(8) .
C11 C7 1.361(8) 21_665
C11 C2 1.550(14) .
C0AA C2 1.334(13) 16_556
C0AA C2 1.334(13) .
C0AA N6 1.410(19) .
C0AA N6 1.410(19) 21_665
C2 C9 1.482(15) .
C2 C9 1.482(15) 21_665
N6 N6 1.03(3) 21_665
C9 C9 1.59(3) 21_665
C9 C10 1.369(16) .
F1 C22 1.311(19) 19_755
F1 C22 1.311(19) .
F3 C22 1.30(3) 19_755
F3 C22 1.30(3) .
C10 C9 1.369(16) 16_556
C10 C22 1.46(3) .
C22 F1 1.311(19) 16_556
C22 C22 1.32(5) 19_755

loop_
_smtbx_masks_void_nr
_smtbx_masks_void_average_x
_smtbx_masks_void_average_y
_smtbx_masks_void_average_z
_smtbx_masks_void_volume
_smtbx_masks_void_count_electrons
1 -0.769 -0.725 -0.831 4193.5 1491.6
